data_7205903
loop_
_publ_author_name
'Nowicka, Katarzyna'
'Bujacz, Anna'
'Paluch, Piotr'
'Sobczuk, Adam'
'Jeziorna, Agata'
'Ciesielski, W\/lodzimierz'
'Bujacz, Grzegorz D.'
'Jurczak, Janusz'
'Potrzebowski, Marek J.'

_publ_section_title
;
 Study of host-guest interactions in benzodiazacoronands by means of
 solid state NMR spectroscopy, X-ray diffraction and quantum mechanical
 computations.
;
_journal_issue 14
_journal_name_full 'Physical chemistry chemical physics : PCCP'
_journal_page_first 6423
_journal_page_last 6433
_journal_paper_doi 10.1039/c0cp02401e
_journal_volume 13
_journal_year 2011
_chemical_formula_moiety 'C27 H27 N3 O7, C7 H8, H2 O'
_chemical_formula_sum 'C34 H37 N3 O8'
_chemical_formula_weight 615.67
_chemical_melting_point 507.49
_chemical_name_common benzodiazacoronand
_chemical_name_systematic
;
N-(4,19-Dioxo-2,8,15,21-tetraoxa-5,18-diazatricyclohexacosa-
-1(25),9(14),10,12,22(26),23-hexaen-26-yl)-benzamide
;
_space_group_IT_number 14
_symmetry_cell_setting monoclinic
_symmetry_space_group_name_Hall '-P 2ybc'
_symmetry_space_group_name_H-M 'P 1 21/c 1'
_atom_sites_solution_hydrogens geom
_atom_sites_solution_primary direct
_atom_sites_solution_secondary difmap
_audit_creation_method SHELXL-97
_cell_angle_alpha 90.00
_cell_angle_beta 95.42(3)
_cell_angle_gamma 90.00
_cell_formula_units_Z 4
_cell_length_a 13.471(3)
_cell_length_b 18.802(4)
_cell_length_c 12.373(3)
_cell_measurement_temperature 100(2)
_cell_volume 3119.8(12)
_computing_cell_refinement DENZO-SCALEPACK
_computing_data_collection MAR-CCD
_computing_data_reduction SCALEPACK
_computing_molecular_graphics XP
_computing_publication_material 'SHELXL-97 (Sheldrick, 1997)'
_computing_structure_refinement 'SHELXL-97 (Sheldrick, 1997)'
_computing_structure_solution 'SHELXS-97 (Sheldrick, 1990)'
_diffrn_ambient_temperature 100(2)
_diffrn_measured_fraction_theta_full 0.900
_diffrn_measured_fraction_theta_max 0.900
_diffrn_measurement_device_type 'single axis goniometer with CCD detector'
_diffrn_measurement_method oscillation
_diffrn_radiation_monochromator 'Si111 crystal'
_diffrn_radiation_source 'BESY Berlin BL14.2'
_diffrn_radiation_type synchrotron
_diffrn_radiation_wavelength 0.82657
_diffrn_reflns_av_R_equivalents 0.0000
_diffrn_reflns_av_sigmaI/netI 0.0229
_diffrn_reflns_limit_h_max 17
_diffrn_reflns_limit_h_min -17
_diffrn_reflns_limit_k_max 0
_diffrn_reflns_limit_k_min -25
_diffrn_reflns_limit_l_max 16
_diffrn_reflns_limit_l_min 0
_diffrn_reflns_number 7737
_diffrn_reflns_theta_full 33.43
_diffrn_reflns_theta_max 33.43
_diffrn_reflns_theta_min 1.77
_exptl_absorpt_coefficient_mu 0.094
_exptl_absorpt_correction_type none
_exptl_crystal_colour colourless
_exptl_crystal_density_diffrn 1.311
_exptl_crystal_density_method 'not measured'
_exptl_crystal_description needle
_exptl_crystal_F_000 1304
_exptl_crystal_size_max 0.3
_exptl_crystal_size_mid 0.1
_exptl_crystal_size_min 0.05
_refine_diff_density_max 0.698
_refine_diff_density_min -0.556
_refine_diff_density_rms 0.062
_refine_ls_extinction_coef 0.095(5)
_refine_ls_extinction_expression Fc^*^=kFc[1+0.001xFc^2^\l^3^/sin(2\q)]^-1/4^
_refine_ls_extinction_method SHELXL
_refine_ls_goodness_of_fit_ref 1.006
_refine_ls_hydrogen_treatment mixed
_refine_ls_matrix_type full
_refine_ls_number_parameters 562
_refine_ls_number_reflns 6962
_refine_ls_number_restraints 3
_refine_ls_restrained_S_all 1.006
_refine_ls_R_factor_all 0.0607
_refine_ls_R_factor_gt 0.0596
_refine_ls_shift/su_max 0.001
_refine_ls_shift/su_mean 0.000
_refine_ls_structure_factor_coef Fsqd
_refine_ls_weighting_details 'calc w=1/[\s^2^(Fo^2^)+(0.0804P)^2^+3.0999P] where P=(Fo^2^+2Fc^2^)/3'
_refine_ls_weighting_scheme calc
_refine_ls_wR_factor_gt 0.1570
_refine_ls_wR_factor_ref 0.1579
_reflns_number_gt 6727
_reflns_number_total 7737
_reflns_threshold_expression >2sigma(I)
_cod_data_source_file c0cp02401e.txt
_cod_data_source_block eter_cor_Tol
_cod_depositor_comments
;
The following automatic conversions were performed:

'_chemical_melting_point' value '234.34 oC' was changed to '507.49' -
it was converted from degrees Celsius(C) to Kelvins(K).

Automatic conversion script
Id: cif_fix_values 1569 2011-02-09 13:29:24Z adriana 
;
_cod_original_cell_volume 3119.8(11)
_cod_original_sg_symbol_H-M 'P 21/c'
_cod_database_code 7205903
_exptl_crystal_f_000' 1303.80

loop_
_symmetry_equiv_pos_as_xyz
'x, y, z'
'-x, y+1/2, -z+1/2'
'-x, -y, -z'
'x, -y-1/2, z-1/2'

loop_
_atom_site_label
_atom_site_type_symbol
_atom_site_fract_x
_atom_site_fract_y
_atom_site_fract_z
_atom_site_U_iso_or_equiv
_atom_site_adp_type
_atom_site_occupancy
_atom_site_symmetry_multiplicity
_atom_site_calc_flag
_atom_site_refinement_flags
_atom_site_disorder_assembly
_atom_site_disorder_group
O1 O 0.82062(9) 0.77588(6) 0.69450(10) 0.0224(3) Uani 1 1 d . . .
O2 O 0.95585(8) 0.72608(6) 0.52302(11) 0.0253(3) Uani 1 1 d . . .
O3 O 1.15184(9) 0.64581(7) 0.69981(13) 0.0321(3) Uani 1 1 d . . .
O4 O 0.89927(8) 0.55097(6) 0.79684(10) 0.0208(3) Uani 1 1 d . . .
O5 O 0.71625(8) 0.50835(6) 0.75781(10) 0.0210(3) Uani 1 1 d . . .
O6 O 0.42946(9) 0.55270(7) 0.55538(13) 0.0342(3) Uani 1 1 d . . .
O7 O 0.61401(8) 0.68419(6) 0.50048(11) 0.0241(3) Uani 1 1 d . . .
N1 N 0.76931(10) 0.77534(7) 0.51492(12) 0.0195(3) Uani 1 1 d . . .
H1N H 0.7469(18) 0.7998(13) 0.457(2) 0.034(6) Uiso 1 1 d . . .
N2 N 0.99715(10) 0.68257(7) 0.73390(13) 0.0228(3) Uani 1 1 d . . .
H2N H 0.9456(18) 0.7064(12) 0.7079(19) 0.028(5) Uiso 1 1 d . . .
N3 N 0.55704(10) 0.59934(8) 0.66576(13) 0.0246(3) Uani 1 1 d . . .
H3N H 0.6032(19) 0.6314(14) 0.672(2) 0.038(6) Uiso 1 1 d . . .
C1 C 0.75949(12) 0.91708(9) 0.71494(15) 0.0227(3) Uani 1 1 d . . .
H1 H 0.7620(16) 0.8872(12) 0.7778(19) 0.026(5) Uiso 1 1 d . . .
C2 C 0.74259(13) 0.98972(9) 0.72390(15) 0.0258(4) Uani 1 1 d . . .
H2 H 0.7282(19) 1.0110(13) 0.795(2) 0.038(6) Uiso 1 1 d . . .
C3 C 0.74173(12) 1.03289(9) 0.63259(15) 0.0243(4) Uani 1 1 d . . .
H3 H 0.7290(18) 1.0859(13) 0.638(2) 0.033(6) Uiso 1 1 d . . .
C4 C 0.75753(13) 1.00358(8) 0.53262(15) 0.0236(3) Uani 1 1 d . . .
H4 H 0.7574(17) 1.0351(12) 0.4677(19) 0.028(5) Uiso 1 1 d . . .
C5 C 0.77335(11) 0.93070(8) 0.52313(14) 0.0204(3) Uani 1 1 d . . .
H5 H 0.7837(18) 0.9115(13) 0.449(2) 0.034(6) Uiso 1 1 d . . .
C6 C 0.77403(10) 0.88720(8) 0.61412(14) 0.0184(3) Uani 1 1 d . . .
C7 C 0.79023(11) 0.80856(8) 0.61061(14) 0.0183(3) Uani 1 1 d . . .
C8 C 0.78594(11) 0.70054(8) 0.50617(13) 0.0188(3) Uani 1 1 d . . .
C9 C 0.70584(11) 0.65304(8) 0.49756(14) 0.0196(3) Uani 1 1 d . . .
C10 C 0.72253(12) 0.58012(8) 0.49173(14) 0.0220(3) Uani 1 1 d . . .
H10 H 0.6670(16) 0.5463(12) 0.4867(18) 0.026(5) Uiso 1 1 d . . .
C11 C 0.82028(13) 0.55562(8) 0.49543(15) 0.0233(3) Uani 1 1 d . . .
H11 H 0.8310(17) 0.5043(12) 0.4942(19) 0.029(6) Uiso 1 1 d . . .
C12 C 0.90129(12) 0.60181(9) 0.50520(15) 0.0242(4) Uani 1 1 d . . .
H12 H 0.9671(17) 0.5834(12) 0.5086(18) 0.025(5) Uiso 1 1 d . . .
C13 C 0.88329(11) 0.67451(8) 0.51035(14) 0.0211(3) Uani 1 1 d . . .
C14 C 1.05561(12) 0.70425(10) 0.55617(17) 0.0281(4) Uani 1 1 d . . .
H141 H 1.0970(19) 0.7490(14) 0.558(2) 0.041(7) Uiso 1 1 d . . .
H142 H 1.0810(18) 0.6694(13) 0.501(2) 0.034(6) Uiso 1 1 d . . .
C15 C 1.07149(11) 0.67449(8) 0.66994(16) 0.0243(4) Uani 1 1 d . . .
C16 C 1.00339(12) 0.65207(9) 0.84208(15) 0.0239(4) Uani 1 1 d . . .
H161 H 0.9503(19) 0.6718(13) 0.878(2) 0.038(6) Uiso 1 1 d . . .
H162 H 1.0658(16) 0.6669(11) 0.8758(18) 0.024(5) Uiso 1 1 d . . .
C17 C 0.99807(12) 0.57179(9) 0.83924(16) 0.0237(4) Uani 1 1 d . . .
H171 H 1.0123(17) 0.5527(12) 0.914(2) 0.031(6) Uiso 1 1 d . . .
H172 H 1.0478(18) 0.5534(12) 0.790(2) 0.030(6) Uiso 1 1 d . . .
C18 C 0.88685(11) 0.48014(8) 0.77119(14) 0.0198(3) Uani 1 1 d . . .
C19 C 0.96424(13) 0.43158(9) 0.76680(18) 0.0296(4) Uani 1 1 d . . .
H19 H 1.0322(17) 0.4459(12) 0.7793(19) 0.026(5) Uiso 1 1 d . . .
C20 C 0.94341(15) 0.36071(9) 0.73899(19) 0.0350(5) Uani 1 1 d . . .
H20 H 0.998(2) 0.3275(15) 0.737(2) 0.048(7) Uiso 1 1 d . . .
C21 C 0.84653(15) 0.33861(9) 0.71735(18) 0.0323(4) Uani 1 1 d . . .
H21 H 0.8285(19) 0.2895(14) 0.699(2) 0.043(7) Uiso 1 1 d . . .
C22 C 0.76803(13) 0.38646(9) 0.72247(16) 0.0268(4) Uani 1 1 d . . .
H22 H 0.6989(19) 0.3705(13) 0.709(2) 0.038(6) Uiso 1 1 d . . .
C23 C 0.78778(11) 0.45730(8) 0.74897(14) 0.0194(3) Uani 1 1 d . . .
C24 C 0.61448(12) 0.48472(9) 0.74201(18) 0.0274(4) Uani 1 1 d . . .
H241 H 0.6024(16) 0.4480(12) 0.7955(18) 0.024(5) Uiso 1 1 d . . .
H242 H 0.5980(18) 0.4615(13) 0.669(2) 0.035(6) Uiso 1 1 d . . .
C25 C 0.54919(12) 0.54936(10) 0.75404(17) 0.0282(4) Uani 1 1 d . . .
H251 H 0.5696(17) 0.5733(12) 0.825(2) 0.029(6) Uiso 1 1 d . . .
H252 H 0.4766(18) 0.5334(13) 0.753(2) 0.033(6) Uiso 1 1 d . . .
C26 C 0.50103(11) 0.59339(9) 0.57188(16) 0.0257(4) Uani 1 1 d . . .
C27 C 0.52740(12) 0.64040(10) 0.47900(17) 0.0285(4) Uani 1 1 d . . .
H271 H 0.4735(17) 0.6715(12) 0.4584(19) 0.027(5) Uiso 1 1 d . . .
H272 H 0.5335(17) 0.6091(13) 0.419(2) 0.031(6) Uiso 1 1 d . . .
O8 O 0.73085(9) 0.66476(6) 0.79000(11) 0.0233(3) Uani 1 1 d D . .
H81 H 0.7597(17) 0.7009(12) 0.7580(19) 0.031 Uiso 1 1 d D . .
H82 H 0.7635(17) 0.6267(12) 0.7764(19) 0.031 Uiso 1 1 d D . .
C31 C 0.46617(18) 0.83011(14) 0.6009(2) 0.0379(11) Uani 0.560(5) 1 d PG A 1
C32 C 0.37662(19) 0.79837(16) 0.5621(2) 0.0337(10) Uani 0.560(5) 1 d PG A 1
H32 H 0.3430 0.8138 0.4973 0.045 Uiso 0.560(5) 1 calc PR A 1
C33 C 0.33737(17) 0.74351(17) 0.6202(3) 0.0518(16) Uani 0.560(5) 1 d PG A 1
H33 H 0.2775 0.7223 0.5943 0.069 Uiso 0.560(5) 1 calc PR A 1
C34 C 0.3877(2) 0.72039(13) 0.7171(2) 0.0444(12) Uani 0.560(5) 1 d PG A 1
H34 H 0.3614 0.6837 0.7560 0.059 Uiso 0.560(5) 1 calc PR A 1
C35 C 0.47721(19) 0.75212(15) 0.75592(19) 0.0343(9) Uani 0.560(5) 1 d PG A 1
H35 H 0.5109 0.7366 0.8208 0.046 Uiso 0.560(5) 1 calc PR A 1
C36 C 0.51646(16) 0.80698(16) 0.6978(2) 0.0574(18) Uani 0.560(5) 1 d PG A 1
H36 H 0.5764 0.8282 0.7238 0.076 Uiso 0.560(5) 1 calc PR A 1
C37 C 0.5091(3) 0.8878(2) 0.5362(4) 0.0451(11) Uani 0.560(5) 1 d P A 1
H37A H 0.5705 0.9042 0.5737 0.060 Uiso 0.560(5) 1 calc PR A 1
H37B H 0.4628 0.9267 0.5272 0.060 Uiso 0.560(5) 1 calc PR A 1
H37C H 0.5216 0.8697 0.4663 0.060 Uiso 0.560(5) 1 calc PR A 1
C31' C 0.4225(3) 0.75747(17) 0.6828(3) 0.051(2) Uani 0.440(5) 1 d PG A 2
C32' C 0.3452(3) 0.7549(2) 0.6001(4) 0.073(3) Uani 0.440(5) 1 d PG A 2
H32' H 0.2911 0.7249 0.6062 0.097 Uiso 0.440(5) 1 calc PR A 2
C33' C 0.3486(3) 0.7971(2) 0.5084(4) 0.058(2) Uani 0.440(5) 1 d PG A 2
H33' H 0.2969 0.7954 0.4530 0.078 Uiso 0.440(5) 1 calc PR A 2
C34' C 0.4295(3) 0.8420(2) 0.4993(3) 0.055(2) Uani 0.440(5) 1 d PG A 2
H34' H 0.4318 0.8702 0.4379 0.074 Uiso 0.440(5) 1 calc PR A 2
C35' C 0.5068(2) 0.84456(18) 0.5819(3) 0.058(2) Uani 0.440(5) 1 d PG A 2
H35' H 0.5609 0.8746 0.5758 0.077 Uiso 0.440(5) 1 calc PR A 2
C36' C 0.5033(3) 0.8023(2) 0.6737(3) 0.0428(16) Uani 0.440(5) 1 d PG A 2
H36' H 0.5550 0.8041 0.7290 0.057 Uiso 0.440(5) 1 calc PR A 2
C37' C 0.4138(6) 0.7115(4) 0.7816(7) 0.061(2) Uani 0.440(5) 1 d P A 2
H37D H 0.4714 0.7184 0.8324 0.081 Uiso 0.440(5) 1 calc PR A 2
H37E H 0.4096 0.6625 0.7602 0.081 Uiso 0.440(5) 1 calc PR A 2
H37F H 0.3549 0.7245 0.8150 0.081 Uiso 0.440(5) 1 calc PR A 2

loop_
_atom_site_aniso_label
_atom_site_aniso_U_11
_atom_site_aniso_U_22
_atom_site_aniso_U_33
_atom_site_aniso_U_23
_atom_site_aniso_U_13
_atom_site_aniso_U_12
O1 0.0260(6) 0.0187(5) 0.0224(7) 0.0029(4) 0.0012(4) 0.0010(4)
O2 0.0170(5) 0.0222(6) 0.0364(8) 0.0076(5) 0.0007(5) -0.0021(4)
O3 0.0166(5) 0.0340(7) 0.0457(9) 0.0142(6) 0.0024(5) 0.0016(5)
O4 0.0143(5) 0.0154(5) 0.0328(7) 0.0007(4) 0.0028(4) -0.0006(4)
O5 0.0141(5) 0.0175(5) 0.0319(7) -0.0022(4) 0.0039(4) -0.0009(4)
O6 0.0191(6) 0.0307(7) 0.0528(10) -0.0097(6) 0.0031(5) -0.0077(5)
O7 0.0171(5) 0.0210(5) 0.0339(8) -0.0036(4) 0.0008(4) -0.0002(4)
N1 0.0206(6) 0.0151(6) 0.0225(8) 0.0013(5) -0.0001(5) 0.0008(4)
N2 0.0180(6) 0.0179(6) 0.0322(9) 0.0040(5) 0.0004(5) -0.0011(5)
N3 0.0160(6) 0.0220(6) 0.0362(9) -0.0043(5) 0.0050(5) -0.0019(5)
C1 0.0239(7) 0.0238(8) 0.0209(9) 0.0012(6) 0.0043(6) 0.0025(6)
C2 0.0276(8) 0.0249(8) 0.0252(10) -0.0030(6) 0.0042(7) 0.0050(6)
C3 0.0236(7) 0.0193(7) 0.0297(10) -0.0029(6) 0.0004(6) 0.0038(6)
C4 0.0273(8) 0.0192(7) 0.0241(10) 0.0014(6) 0.0020(6) 0.0004(6)
C5 0.0211(7) 0.0194(7) 0.0210(9) 0.0001(5) 0.0035(6) 0.0007(5)
C6 0.0129(6) 0.0187(7) 0.0236(9) -0.0001(5) 0.0021(5) 0.0005(5)
C7 0.0151(6) 0.0181(7) 0.0219(9) 0.0017(5) 0.0035(5) -0.0012(5)
C8 0.0202(7) 0.0166(7) 0.0197(9) -0.0002(5) 0.0017(5) 0.0011(5)
C9 0.0185(7) 0.0200(7) 0.0203(9) -0.0025(5) 0.0018(6) 0.0004(5)
C10 0.0237(7) 0.0192(7) 0.0236(9) -0.0033(6) 0.0049(6) -0.0028(6)
C11 0.0285(8) 0.0178(7) 0.0244(10) -0.0008(6) 0.0061(6) 0.0023(6)
C12 0.0217(7) 0.0218(7) 0.0298(10) 0.0020(6) 0.0057(6) 0.0039(6)
C13 0.0190(7) 0.0205(7) 0.0240(9) 0.0030(6) 0.0036(6) -0.0013(5)
C14 0.0167(7) 0.0292(8) 0.0385(12) 0.0096(7) 0.0037(7) -0.0009(6)
C15 0.0166(7) 0.0203(7) 0.0357(11) 0.0054(6) 0.0013(6) -0.0044(5)
C16 0.0206(7) 0.0222(7) 0.0284(10) -0.0001(6) -0.0007(6) -0.0056(6)
C17 0.0170(7) 0.0226(7) 0.0310(10) 0.0058(6) -0.0001(6) -0.0023(5)
C18 0.0201(7) 0.0157(7) 0.0245(9) 0.0015(5) 0.0063(6) -0.0001(5)
C19 0.0216(8) 0.0215(8) 0.0467(12) 0.0048(7) 0.0072(7) 0.0033(6)
C20 0.0331(9) 0.0195(8) 0.0540(14) 0.0019(7) 0.0125(9) 0.0082(7)
C21 0.0358(9) 0.0158(7) 0.0454(13) -0.0027(7) 0.0049(8) 0.0021(6)
C22 0.0286(8) 0.0194(7) 0.0324(11) -0.0018(6) 0.0032(7) -0.0028(6)
C23 0.0200(7) 0.0165(7) 0.0224(9) 0.0015(5) 0.0060(6) 0.0011(5)
C24 0.0154(7) 0.0228(8) 0.0443(12) 0.0001(7) 0.0041(7) -0.0047(6)
C25 0.0168(7) 0.0295(8) 0.0395(12) -0.0013(7) 0.0090(7) -0.0013(6)
C26 0.0143(6) 0.0226(7) 0.0405(11) -0.0093(7) 0.0047(6) 0.0016(5)
C27 0.0186(7) 0.0287(8) 0.0373(12) -0.0055(7) -0.0022(7) -0.0024(6)
O8 0.0265(6) 0.0176(5) 0.0256(7) 0.0003(4) 0.0015(5) -0.0023(4)
C31 0.031(2) 0.0323(18) 0.055(3) -0.0017(18) 0.0290(19) -0.0023(15)
C32 0.0118(15) 0.042(2) 0.048(3) 0.0084(18) 0.0066(14) -0.0012(13)
C33 0.0163(19) 0.047(3) 0.093(5) -0.019(3) 0.010(2) -0.0135(19)
C34 0.043(2) 0.031(2) 0.063(4) -0.003(2) 0.026(2) 0.0061(16)
C35 0.0339(17) 0.0342(18) 0.035(2) -0.0075(14) 0.0025(15) 0.0111(14)
C36 0.083(4) 0.050(4) 0.040(3) -0.006(2) 0.009(3) 0.039(3)
C37 0.0308(18) 0.053(3) 0.054(3) 0.007(2) 0.0160(17) -0.0013(16)
C31' 0.076(4) 0.021(2) 0.066(4) 0.013(2) 0.058(4) 0.016(2)
C32' 0.059(5) 0.069(5) 0.096(7) 0.011(5) 0.034(5) 0.038(4)
C33' 0.025(3) 0.049(3) 0.102(7) 0.014(4) 0.007(3) 0.001(2)
C34' 0.034(2) 0.034(2) 0.104(6) 0.025(3) 0.040(3) 0.0116(19)
C35' 0.061(4) 0.036(3) 0.085(5) 0.033(3) 0.056(4) 0.025(3)
C36' 0.035(3) 0.032(3) 0.067(4) 0.018(3) 0.030(3) 0.002(2)
C37' 0.069(4) 0.057(4) 0.062(5) 0.019(3) 0.031(4) 0.019(3)

loop_
_atom_type_symbol
_atom_type_description
_atom_type_scat_dispersion_real
_atom_type_scat_dispersion_imag
_atom_type_scat_source
C C 0.0033 0.0016 'International Tables Vol C Tables 4.2.6.8 and 6.1.1.4'
H H 0.0000 0.0000 'International Tables Vol C Tables 4.2.6.8 and 6.1.1.4'
N N 0.0061 0.0033 'International Tables Vol C Tables 4.2.6.8 and 6.1.1.4'
O O 0.0106 0.0060 'International Tables Vol C Tables 4.2.6.8 and 6.1.1.4'

loop_
_geom_angle_atom_site_label_1
_geom_angle_atom_site_label_2
_geom_angle_atom_site_label_3
_geom_angle
_geom_angle_site_symmetry_1
_geom_angle_site_symmetry_3
_geom_angle_publ_flag
C13 O2 C14 118.02(13) . . ?
C18 O4 C17 115.84(12) . . ?
C23 O5 C24 116.18(12) . . ?
C9 O7 C27 118.06(12) . . ?
C7 N1 C8 120.15(14) . . ?
C7 N1 H1N 120.2(16) . . ?
C8 N1 H1N 119.6(16) . . ?
C15 N2 C16 121.17(15) . . ?
C15 N2 H2N 117.3(16) . . ?
C16 N2 H2N 121.5(16) . . ?
C26 N3 C25 121.82(15) . . ?
C26 N3 H3N 118.7(18) . . ?
C25 N3 H3N 119.2(18) . . ?
C2 C1 C6 120.22(16) . . ?
C2 C1 H1 120.3(14) . . ?
C6 C1 H1 119.5(14) . . ?
C3 C2 C1 119.83(16) . . ?
C3 C2 H2 119.7(14) . . ?
C1 C2 H2 120.5(14) . . ?
C4 C3 C2 120.12(15) . . ?
C4 C3 H3 119.6(14) . . ?
C2 C3 H3 120.3(14) . . ?
C3 C4 C5 120.19(16) . . ?
C3 C4 H4 119.5(13) . . ?
C5 C4 H4 120.3(13) . . ?
C6 C5 C4 119.97(15) . . ?
C6 C5 H5 122.3(14) . . ?
C4 C5 H5 117.7(14) . . ?
C5 C6 C1 119.66(14) . . ?
C5 C6 C7 123.20(14) . . ?
C1 C6 C7 117.14(14) . . ?
O1 C7 N1 122.09(14) . . ?
O1 C7 C6 120.15(14) . . ?
N1 C7 C6 117.76(14) . . ?
C13 C8 C9 119.65(14) . . ?
C13 C8 N1 119.69(13) . . ?
C9 C8 N1 120.61(13) . . ?
O7 C9 C10 124.90(14) . . ?
O7 C9 C8 114.64(13) . . ?
C10 C9 C8 120.40(14) . . ?
C11 C10 C9 118.77(14) . . ?
C11 C10 H10 120.1(13) . . ?
C9 C10 H10 121.1(13) . . ?
C12 C11 C10 121.89(14) . . ?
C12 C11 H11 120.1(13) . . ?
C10 C11 H11 117.9(13) . . ?
C13 C12 C11 118.61(15) . . ?
C13 C12 H12 121.5(13) . . ?
C11 C12 H12 119.9(13) . . ?
O2 C13 C12 124.96(14) . . ?
O2 C13 C8 114.34(13) . . ?
C12 C13 C8 120.67(14) . . ?
O2 C14 C15 114.87(14) . . ?
O2 C14 H141 105.7(15) . . ?
C15 C14 H141 105.0(15) . . ?
O2 C14 H142 110.9(14) . . ?
C15 C14 H142 110.7(14) . . ?
H141 C14 H142 109(2) . . ?
O3 C15 N2 123.70(18) . . ?
O3 C15 C14 118.93(16) . . ?
N2 C15 C14 117.35(15) . . ?
N2 C16 C17 112.00(15) . . ?
N2 C16 H161 107.4(16) . . ?
C17 C16 H161 111.3(15) . . ?
N2 C16 H162 105.2(14) . . ?
C17 C16 H162 110.1(13) . . ?
H161 C16 H162 111(2) . . ?
O4 C17 C16 108.69(13) . . ?
O4 C17 H171 109.4(14) . . ?
C16 C17 H171 109.6(13) . . ?
O4 C17 H172 109.1(14) . . ?
C16 C17 H172 108.9(13) . . ?
H171 C17 H172 111.2(19) . . ?
O4 C18 C19 124.70(14) . . ?
O4 C18 C23 115.71(13) . . ?
C19 C18 C23 119.58(14) . . ?
C18 C19 C20 120.10(17) . . ?
C18 C19 H19 121.3(13) . . ?
C20 C19 H19 118.5(13) . . ?
C21 C20 C19 120.13(16) . . ?
C21 C20 H20 120.6(17) . . ?
C19 C20 H20 119.2(17) . . ?
C20 C21 C22 120.48(16) . . ?
C20 C21 H21 122.9(15) . . ?
C22 C21 H21 116.6(16) . . ?
C23 C22 C21 119.97(16) . . ?
C23 C22 H22 119.5(15) . . ?
C21 C22 H22 120.6(15) . . ?
O5 C23 C22 124.65(14) . . ?
O5 C23 C18 115.61(13) . . ?
C22 C23 C18 119.73(14) . . ?
O5 C24 C25 107.08(13) . . ?
O5 C24 H241 110.1(13) . . ?
C25 C24 H241 111.3(13) . . ?
O5 C24 H242 112.4(14) . . ?
C25 C24 H242 110.7(14) . . ?
H241 C24 H242 105.4(19) . . ?
N3 C25 C24 111.15(15) . . ?
N3 C25 H251 109.5(13) . . ?
C24 C25 H251 109.5(13) . . ?
N3 C25 H252 108.5(14) . . ?
C24 C25 H252 109.1(14) . . ?
H251 C25 H252 109.1(19) . . ?
O6 C26 N3 124.59(18) . . ?
O6 C26 C27 118.12(17) . . ?
N3 C26 C27 117.29(15) . . ?
O7 C27 C26 116.04(16) . . ?
O7 C27 H271 106.6(13) . . ?
C26 C27 H271 109.5(14) . . ?
O7 C27 H272 111.6(14) . . ?
C26 C27 H272 106.0(14) . . ?
H271 C27 H272 107(2) . . ?
H81 O8 H82 107.0(19) . . ?
C32 C31 C36 120.0 . . ?
C32 C31 C37 119.6(3) . . ?
C36 C31 C37 120.4(3) . . ?
C33 C32 C31 120.0 . . ?
C33 C32 H32 120.0 . . ?
C31 C32 H32 120.0 . . ?
C32 C33 C34 120.0 . . ?
C32 C33 H33 120.0 . . ?
C34 C33 H33 120.0 . . ?
C35 C34 C33 120.0 . . ?
C35 C34 H34 120.0 . . ?
C33 C34 H34 120.0 . . ?
C34 C35 C36 120.0 . . ?
C34 C35 H35 120.0 . . ?
C36 C35 H35 120.0 . . ?
C35 C36 C31 120.0 . . ?
C35 C36 H36 120.0 . . ?
C31 C36 H36 120.0 . . ?
C31 C37 H37A 109.5 . . ?
C31 C37 H37B 109.5 . . ?
H37A C37 H37B 109.5 . . ?
C31 C37 H37C 109.5 . . ?
H37A C37 H37C 109.5 . . ?
H37B C37 H37C 109.5 . . ?
C32' C31' C36' 120.0 . . ?
C32' C31' C37' 117.7(4) . . ?
C36' C31' C37' 122.2(4) . . ?
C31' C32' C33' 120.0 . . ?
C31' C32' H32' 120.0 . . ?
C33' C32' H32' 120.0 . . ?
C32' C33' C34' 120.0 . . ?
C32' C33' H33' 120.0 . . ?
C34' C33' H33' 120.0 . . ?
C33' C34' C35' 120.0 . . ?
C33' C34' H34' 120.0 . . ?
C35' C34' H34' 120.0 . . ?
C36' C35' C34' 120.0 . . ?
C36' C35' H35' 120.0 . . ?
C34' C35' H35' 120.0 . . ?
C35' C36' C31' 120.0 . . ?
C35' C36' H36' 120.0 . . ?
C31' C36' H36' 120.0 . . ?
C31' C37' H37D 109.5 . . ?
C31' C37' H37E 109.5 . . ?
H37D C37' H37E 109.5 . . ?
C31' C37' H37F 109.5 . . ?
H37D C37' H37F 109.5 . . ?
H37E C37' H37F 109.5 . . ?

loop_
_geom_bond_atom_site_label_1
_geom_bond_atom_site_label_2
_geom_bond_distance
_geom_bond_site_symmetry_2
_geom_bond_publ_flag
O1 C7 1.242(2) . ?
O2 C13 1.3753(19) . ?
O2 C14 1.428(2) . ?
O3 C15 1.234(2) . ?
O4 C18 1.3757(18) . ?
O4 C17 1.4380(19) . ?
O5 C23 1.3717(18) . ?
O5 C24 1.4368(18) . ?
O6 C26 1.233(2) . ?
O7 C9 1.3721(18) . ?
O7 C27 1.4321(19) . ?
N1 C7 1.345(2) . ?
N1 C8 1.4298(19) . ?
N1 H1N 0.88(3) . ?
N2 C15 1.342(2) . ?
N2 C16 1.451(2) . ?
N2 H2N 0.86(2) . ?
N3 C26 1.329(3) . ?
N3 C25 1.452(2) . ?
N3 H3N 0.86(3) . ?
C1 C2 1.391(2) . ?
C1 C6 1.399(2) . ?
C1 H1 0.96(2) . ?
C2 C3 1.390(3) . ?
C2 H2 1.01(3) . ?
C3 C4 1.389(2) . ?
C3 H3 1.01(2) . ?
C4 C5 1.393(2) . ?
C4 H4 1.00(2) . ?
C5 C6 1.391(2) . ?
C5 H5 1.01(3) . ?
C6 C7 1.496(2) . ?
C8 C13 1.396(2) . ?
C8 C9 1.397(2) . ?
C9 C10 1.392(2) . ?
C10 C11 1.392(2) . ?
C10 H10 0.98(2) . ?
C11 C12 1.391(2) . ?
C11 H11 0.98(2) . ?
C12 C13 1.391(2) . ?
C12 H12 0.95(2) . ?
C14 C15 1.511(3) . ?
C14 H141 1.01(3) . ?
C14 H142 1.02(3) . ?
C16 C17 1.511(2) . ?
C16 H161 0.95(3) . ?
C16 H162 0.94(2) . ?
C17 H171 0.99(3) . ?
C17 H172 1.01(2) . ?
C18 C19 1.391(2) . ?
C18 C23 1.404(2) . ?
C19 C20 1.398(3) . ?
C19 H19 0.95(2) . ?
C20 C21 1.372(3) . ?
C20 H20 0.97(3) . ?
C21 C22 1.395(2) . ?
C21 H21 0.98(3) . ?
C22 C23 1.391(2) . ?
C22 H22 0.98(3) . ?
C24 C25 1.516(2) . ?
C24 H241 0.98(2) . ?
C24 H242 1.01(3) . ?
C25 H251 1.00(2) . ?
C25 H252 1.02(2) . ?
C26 C27 1.518(3) . ?
C27 H271 0.95(2) . ?
C27 H272 0.96(2) . ?
O8 H81 0.89(2) . ?
O8 H82 0.86(2) . ?
C31 C32 1.3900 . ?
C31 C36 1.3900 . ?
C31 C37 1.497(5) . ?
C32 C33 1.3900 . ?
C32 H32 0.9300 . ?
C33 C34 1.3900 . ?
C33 H33 0.9300 . ?
C34 C35 1.3900 . ?
C34 H34 0.9300 . ?
C35 C36 1.3900 . ?
C35 H35 0.9300 . ?
C36 H36 0.9300 . ?
C37 H37A 0.9600 . ?
C37 H37B 0.9600 . ?
C37 H37C 0.9600 . ?
C31' C32' 1.3900 . ?
C31' C36' 1.3900 . ?
C31' C37' 1.510(7) . ?
C32' C33' 1.3900 . ?
C32' H32' 0.9300 . ?
C33' C34' 1.3900 . ?
C33' H33' 0.9300 . ?
C34' C35' 1.3900 . ?
C34' H34' 0.9300 . ?
C35' C36' 1.3900 . ?
C35' H35' 0.9300 . ?
C36' H36' 0.9300 . ?
C37' H37D 0.9600 . ?
C37' H37E 0.9600 . ?
C37' H37F 0.9600 . ?
